data_4082385
loop_
_publ_author_name
'Fischer, Markus'
'Burschka, Christian'
'Tacke, Reinhold'

_publ_section_title
;
 Synthesis of 4-Silacyclohexan-1-ones and (4-Silacyclohexan-1-yl)amines
 Containing the Silicon Protecting Groups MOP (4-Methoxyphenyl), DMOP
 (2,4-Dimethoxyphenyl), or TMOP (2,4,6-Trimethoxyphenyl): Versatile Si-
 and C-Functional Building Blocks for Synthesis
;
_journal_issue 4
_journal_name_full Organometallics
_journal_page_first 1020
_journal_paper_doi 10.1021/om401208y
_journal_volume 33
_journal_year 2014
_chemical_formula_moiety 'C19 H22 O3 Si'
_chemical_formula_sum 'C19 H22 O3 Si'
_chemical_formula_weight 326.46
_chemical_name_systematic
; 
 ? 
;
_space_group_IT_number 4
_symmetry_cell_setting monoclinic
_symmetry_space_group_name_Hall 'P 2yb'
_symmetry_space_group_name_H-M 'P 1 21 1'
_atom_sites_solution_hydrogens geom
_atom_sites_solution_primary direct
_atom_sites_solution_secondary difmap
_audit_creation_method SHELXL-97
_cell_angle_alpha 90.00
_cell_angle_beta 98.257(12)
_cell_angle_gamma 90.00
_cell_formula_units_Z 4
_cell_length_a 6.7790(7)
_cell_length_b 11.1565(11)
_cell_length_c 23.339(2)
_cell_measurement_reflns_used 5000
_cell_measurement_temperature 173(2)
_cell_measurement_theta_max 25.45
_cell_measurement_theta_min 9.1
_cell_volume 1746.8(3)
_computing_cell_refinement Stoe-IPDS
_computing_data_collection Stoe-IPDS
_computing_data_reduction Stoe-IPDS
_computing_molecular_graphics Ortep/Povray
_computing_publication_material Bruker-SHELXTL
_computing_structure_refinement 'SHELXL-97 (Sheldrick, 2008)'
_computing_structure_solution 'SHELXS-97 (Sheldrick, 2008)'
_diffrn_ambient_temperature 173(2)
_diffrn_measured_fraction_theta_full 0.990
_diffrn_measured_fraction_theta_max 0.990
_diffrn_measurement_device_type image_plate_Stoe-IPDS
_diffrn_measurement_method 'omega scan'
_diffrn_radiation_monochromator graphite
_diffrn_radiation_source 'fine-focus sealed tube'
_diffrn_radiation_type MoK\a
_diffrn_radiation_wavelength 0.71073
_diffrn_reflns_av_R_equivalents 0.0514
_diffrn_reflns_av_sigmaI/netI 0.0450
_diffrn_reflns_limit_h_max 8
_diffrn_reflns_limit_h_min -8
_diffrn_reflns_limit_k_max 14
_diffrn_reflns_limit_k_min -14
_diffrn_reflns_limit_l_max 30
_diffrn_reflns_limit_l_min -30
_diffrn_reflns_number 21013
_diffrn_reflns_theta_full 27.93
_diffrn_reflns_theta_max 27.93
_diffrn_reflns_theta_min 2.54
_exptl_absorpt_coefficient_mu 0.146
_exptl_absorpt_correction_T_max 1.0753
_exptl_absorpt_correction_T_min 0.8444
_exptl_absorpt_correction_type multi-scan
_exptl_absorpt_process_details
;
[c.f. r.h. blessing, acta cryst. (1995), a51, 33-38]
;
_exptl_crystal_colour colorless
_exptl_crystal_density_diffrn 1.241
_exptl_crystal_density_method 'not measured'
_exptl_crystal_description plate
_exptl_crystal_F_000 696
_exptl_crystal_size_max .5
_exptl_crystal_size_mid .3
_exptl_crystal_size_min .15
_refine_diff_density_max 0.327
_refine_diff_density_min -0.319
_refine_diff_density_rms 0.042
_refine_ls_abs_structure_details 'Flack H D (1983), Acta Cryst. A39, 876-881'
_refine_ls_abs_structure_Flack 0.36(13)
_refine_ls_extinction_method none
_refine_ls_goodness_of_fit_ref 1.042
_refine_ls_hydrogen_treatment constr
_refine_ls_matrix_type full
_refine_ls_number_parameters 439
_refine_ls_number_reflns 8242
_refine_ls_number_restraints 21
_refine_ls_restrained_S_all 1.042
_refine_ls_R_factor_all 0.0454
_refine_ls_R_factor_gt 0.0408
_refine_ls_shift/su_max 0.000
_refine_ls_shift/su_mean 0.000
_refine_ls_structure_factor_coef Fsqd
_refine_ls_weighting_details 'calc w=1/[\s^2^(Fo^2^)+(0.0698P)^2^+0.0725P] where P=(Fo^2^+2Fc^2^)/3'
_refine_ls_weighting_scheme calc
_refine_ls_wR_factor_gt 0.1029
_refine_ls_wR_factor_ref 0.1071
_reflns_number_gt 7690
_reflns_number_total 8242
_reflns_threshold_expression >2sigma(I)
_cod_data_source_file om401208y_si_002.cif
_cod_data_source_block fis22g_5
_cod_original_sg_symbol_H-M P21
_cod_database_code 4082385

loop_
_symmetry_equiv_pos_as_xyz
'x, y, z'
'-x, y+1/2, -z'

loop_
_atom_site_label
_atom_site_type_symbol
_atom_site_fract_x
_atom_site_fract_y
_atom_site_fract_z
_atom_site_U_iso_or_equiv
_atom_site_adp_type
_atom_site_occupancy
_atom_site_symmetry_multiplicity
_atom_site_calc_flag
_atom_site_refinement_flags
_atom_site_disorder_assembly
_atom_site_disorder_group
C1 C 0.9864(5) 0.5584(3) 0.12253(13) 0.0391(6) Uani 1 1 d . . .
H1A H 0.9577 0.4933 0.0937 0.047 Uiso 1 1 calc R . .
H1B H 1.1229 0.5880 0.1206 0.047 Uiso 1 1 calc R . .
C2 C 0.9759(5) 0.5076(3) 0.18385(14) 0.0469(7) Uani 1 1 d . . .
H2A H 1.0710 0.4402 0.1916 0.056 Uiso 1 1 calc R . .
H2B H 1.0159 0.5708 0.2130 0.056 Uiso 1 1 calc R . .
C3 C 0.7677(5) 0.4642(3) 0.18984(13) 0.0462(7) Uani 1 1 d . . .
C4 C 0.6070(5) 0.5592(3) 0.18668(12) 0.0452(7) Uani 1 1 d . . .
H4A H 0.6461 0.6194 0.2174 0.054 Uiso 1 1 calc R . .
H4B H 0.4815 0.5213 0.1945 0.054 Uiso 1 1 calc R . .
C5 C 0.5683(4) 0.6236(2) 0.12752(11) 0.0349(5) Uani 1 1 d . . .
H5A H 0.4740 0.6905 0.1300 0.042 Uiso 1 1 calc R . .
H5B H 0.5050 0.5667 0.0979 0.042 Uiso 1 1 calc R . .
C6 C 0.7579(4) 0.71832(19) 0.02341(10) 0.0301(5) Uani 1 1 d . . .
C7 C 0.8847(4) 0.6817(2) -0.01572(11) 0.0340(5) Uani 1 1 d . . .
C8 C 0.8412(5) 0.7045(3) -0.07456(12) 0.0442(7) Uani 1 1 d . . .
H8 H 0.9305 0.6795 -0.1001 0.053 Uiso 1 1 calc R . .
C9 C 0.6656(5) 0.7644(3) -0.09603(13) 0.0484(7) Uani 1 1 d . . .
H9 H 0.6344 0.7786 -0.1365 0.058 Uiso 1 1 calc R . .
C10 C 0.5360(5) 0.8036(3) -0.05909(13) 0.0423(6) Uani 1 1 d . . .
H10 H 0.4166 0.8446 -0.0738 0.051 Uiso 1 1 calc R . .
C11 C 0.5845(4) 0.7816(2) -0.00019(12) 0.0332(5) Uani 1 1 d . . .
C12 C 1.1732(5) 0.5673(3) -0.02862(15) 0.0481(7) Uani 1 1 d . . .
H12A H 1.0914 0.5103 -0.0537 0.072 Uiso 1 1 calc R . .
H12B H 1.2836 0.5246 -0.0056 0.072 Uiso 1 1 calc R . .
H12C H 1.2266 0.6281 -0.0525 0.072 Uiso 1 1 calc R . .
C13 C 0.3013(5) 0.8939(3) 0.02197(17) 0.0495(8) Uani 1 1 d . . .
H13A H 0.3455 0.9673 0.0046 0.074 Uiso 1 1 calc R . .
H13B H 0.2359 0.9145 0.0555 0.074 Uiso 1 1 calc R . .
H13C H 0.2070 0.8511 -0.0067 0.074 Uiso 1 1 calc R . .
C14 C 0.8856(5) 0.8241(2) 0.14683(10) 0.0363(6) Uani 1 1 d . . .
C15 C 1.0868(6) 0.8407(3) 0.17085(14) 0.0514(7) Uani 1 1 d . . .
H15 H 1.1811 0.7792 0.1671 0.062 Uiso 1 1 calc R . .
C16 C 1.1494(7) 0.9463(4) 0.20012(16) 0.0673(11) Uani 1 1 d . . .
H16 H 1.2858 0.9566 0.2156 0.081 Uiso 1 1 calc R . .
C17 C 1.0152(8) 1.0349(3) 0.20652(16) 0.0671(12) Uani 1 1 d . . .
H17 H 1.0595 1.1069 0.2260 0.080 Uiso 1 1 calc R . .
C18 C 0.8149(8) 1.0210(3) 0.18484(15) 0.0635(11) Uani 1 1 d . . .
H18 H 0.7221 1.0825 0.1900 0.076 Uiso 1 1 calc R . .
C19 C 0.7502(6) 0.9150(3) 0.15517(12) 0.0472(7) Uani 1 1 d . . .
H19 H 0.6129 0.9050 0.1406 0.057 Uiso 1 1 calc R . .
Si31 Si 0.68514(11) 0.42218(6) 0.38555(4) 0.03661(17) Uani 0.683(10) 1 d PD A 1
C31 C 0.8546(6) 0.3208(4) 0.3490(2) 0.0303(10) Uani 0.683(10) 1 d PD A 1
H31A H 0.8557 0.3468 0.3084 0.036 Uiso 0.683(10) 1 calc PR A 1
H31B H 0.9925 0.3249 0.3697 0.036 Uiso 0.683(10) 1 calc PR A 1
C32 C 0.7738(7) 0.1907(4) 0.3503(2) 0.0399(12) Uani 0.683(10) 1 d PD A 1
H32A H 0.7694 0.1669 0.3909 0.048 Uiso 0.683(10) 1 calc PR A 1
H32B H 0.8662 0.1356 0.3341 0.048 Uiso 0.683(10) 1 calc PR A 1
C33 C 0.5614(6) 0.1778(3) 0.31501(14) 0.0521(8) Uani 0.683(10) 1 d PD A 1
Si32 Si 0.68514(11) 0.42218(6) 0.38555(4) 0.03661(17) Uani 0.317(10) 1 d PD A 2
C31B C 0.8504(12) 0.2810(8) 0.3766(4) 0.030(2) Uani 0.317(10) 1 d PDU A 2
H31C H 0.9923 0.3049 0.3800 0.036 Uiso 0.317(10) 1 calc PR A 2
H31D H 0.8366 0.2223 0.4076 0.036 Uiso 0.317(10) 1 calc PR A 2
C32B C 0.7843(14) 0.2230(9) 0.3169(5) 0.041(3) Uani 0.317(10) 1 d PDU A 2
H32C H 0.8726 0.1548 0.3111 0.049 Uiso 0.317(10) 1 calc PR A 2
H32D H 0.7922 0.2824 0.2858 0.049 Uiso 0.317(10) 1 calc PR A 2
C33B C 0.5614(6) 0.1778(3) 0.31501(14) 0.0521(8) Uani 0.317(10) 1 d PDU A 2
C34 C 0.4251(5) 0.2835(3) 0.30572(13) 0.0445(7) Uani 1 1 d . . .
H34A H 0.2875 0.2551 0.2929 0.053 Uiso 1 1 calc R A 1
H34B H 0.4652 0.3341 0.2745 0.053 Uiso 1 1 calc R A 1
C35 C 0.4274(5) 0.3592(3) 0.36028(15) 0.0441(6) Uani 1 1 d . A .
H35A H 0.3850 0.3094 0.3914 0.053 Uiso 1 1 calc R B 1
H35B H 0.3313 0.4261 0.3523 0.053 Uiso 1 1 calc R B 1
C36 C 0.7269(4) 0.4391(2) 0.46744(11) 0.0339(5) Uani 1 1 d . . .
C37 C 0.5812(4) 0.5005(2) 0.49318(13) 0.0372(6) Uani 1 1 d . A .
C38 C 0.5980(5) 0.5194(3) 0.55273(14) 0.0463(7) Uani 1 1 d . . .
H38 H 0.4962 0.5601 0.5690 0.056 Uiso 1 1 calc R A .
C39 C 0.7685(6) 0.4771(4) 0.58797(14) 0.0548(8) Uani 1 1 d . A .
H39 H 0.7817 0.4886 0.6287 0.066 Uiso 1 1 calc R . .
C40 C 0.9172(5) 0.4189(3) 0.56441(15) 0.0540(8) Uani 1 1 d . . .
H40 H 1.0339 0.3924 0.5886 0.065 Uiso 1 1 calc R A .
C41 C 0.8949(5) 0.3990(2) 0.50443(14) 0.0415(6) Uani 1 1 d . A .
C42 C 0.2798(5) 0.6164(3) 0.47569(15) 0.0465(7) Uani 1 1 d . A .
H42A H 0.2204 0.5748 0.5060 0.070 Uiso 1 1 calc R . .
H42B H 0.1752 0.6373 0.4438 0.070 Uiso 1 1 calc R . .
H42C H 0.3460 0.6897 0.4917 0.070 Uiso 1 1 calc R . .
C43 C 1.1984(5) 0.2842(3) 0.51539(19) 0.0607(10) Uani 1 1 d . A .
H43A H 1.2728 0.3456 0.5396 0.091 Uiso 1 1 calc R . .
H43B H 1.2870 0.2451 0.4914 0.091 Uiso 1 1 calc R . .
H43C H 1.1468 0.2245 0.5402 0.091 Uiso 1 1 calc R . .
C44 C 0.7210(5) 0.5717(3) 0.35194(11) 0.0433(7) Uani 1 1 d . . .
C45 C 0.5679(6) 0.6593(3) 0.34329(14) 0.0492(7) Uani 1 1 d . A .
H45 H 0.4410 0.6403 0.3536 0.059 Uiso 1 1 calc R . .
C46 C 0.5964(8) 0.7718(4) 0.32024(15) 0.0622(10) Uani 1 1 d . . .
H46 H 0.4903 0.8282 0.3149 0.075 Uiso 1 1 calc R A .
C47 C 0.7814(8) 0.8011(4) 0.30502(16) 0.0683(12) Uani 1 1 d . A .
H47 H 0.8025 0.8782 0.2897 0.082 Uiso 1 1 calc R . .
C48 C 0.9337(7) 0.7189(4) 0.31213(14) 0.0669(12) Uani 1 1 d . . .
H48 H 1.0593 0.7392 0.3013 0.080 Uiso 1 1 calc R A .
C49 C 0.9051(6) 0.6036(3) 0.33559(12) 0.0518(8) Uani 1 1 d . A .
H49 H 1.0118 0.5476 0.3402 0.062 Uiso 1 1 calc R . .
O1 O 1.0542(3) 0.6238(2) 0.00906(9) 0.0437(5) Uani 1 1 d . . .
O2 O 0.4706(3) 0.81859(19) 0.04030(9) 0.0432(5) Uani 1 1 d . . .
O3 O 0.7328(5) 0.3583(2) 0.19700(12) 0.0630(7) Uani 1 1 d . . .
O31 O 0.4220(3) 0.5402(2) 0.45479(10) 0.0446(5) Uani 1 1 d . . .
O32 O 1.0353(3) 0.3393(2) 0.47871(11) 0.0530(6) Uani 1 1 d . . .
O33 O 0.5046(5) 0.0761(3) 0.30371(15) 0.0764(9) Uani 1 1 d . . .
Si1 Si 0.80293(11) 0.68436(6) 0.10383(3) 0.02874(14) Uani 1 1 d . . .

loop_
_atom_site_aniso_label
_atom_site_aniso_U_11
_atom_site_aniso_U_22
_atom_site_aniso_U_33
_atom_site_aniso_U_23
_atom_site_aniso_U_13
_atom_site_aniso_U_12
C1 0.0325(14) 0.0417(13) 0.0427(14) 0.0017(11) 0.0045(11) 0.0060(11)
C2 0.0451(17) 0.0558(17) 0.0391(15) 0.0109(13) 0.0032(13) 0.0084(14)
C3 0.0533(18) 0.0529(16) 0.0306(13) 0.0055(12) 0.0000(12) -0.0045(14)
C4 0.0413(17) 0.0597(17) 0.0362(13) 0.0038(12) 0.0110(13) -0.0105(15)
C5 0.0285(12) 0.0389(12) 0.0386(13) 0.0009(10) 0.0092(12) -0.0016(12)
C6 0.0315(12) 0.0265(9) 0.0322(10) -0.0005(8) 0.0041(11) -0.0004(10)
C7 0.0357(13) 0.0307(10) 0.0371(12) -0.0019(11) 0.0104(10) 0.0022(11)
C8 0.0522(18) 0.0466(16) 0.0354(14) -0.0040(12) 0.0118(13) -0.0049(13)
C9 0.0527(19) 0.0596(17) 0.0320(13) 0.0049(12) 0.0029(13) -0.0034(14)
C10 0.0439(16) 0.0399(14) 0.0416(14) 0.0041(11) 0.0014(12) -0.0014(12)
C11 0.0321(13) 0.0303(11) 0.0365(13) 0.0032(9) 0.0025(10) 0.0007(10)
C12 0.0454(17) 0.0462(15) 0.0581(18) -0.0123(13) 0.0254(15) 0.0020(13)
C13 0.0359(16) 0.0421(14) 0.071(2) 0.0164(13) 0.0095(15) 0.0159(12)
C14 0.0449(15) 0.0388(13) 0.0263(11) -0.0019(10) 0.0094(10) -0.0103(11)
C15 0.0475(18) 0.0627(19) 0.0457(15) -0.0088(14) 0.0121(15) -0.0196(18)
C16 0.073(3) 0.076(3) 0.0533(19) -0.0103(18) 0.0121(18) -0.036(2)
C17 0.104(4) 0.056(2) 0.0424(17) -0.0128(15) 0.016(2) -0.037(2)
C18 0.106(4) 0.0460(16) 0.0405(16) -0.0099(13) 0.016(2) -0.004(2)
C19 0.069(2) 0.0394(13) 0.0348(13) -0.0036(12) 0.0120(14) 0.0008(15)
Si31 0.0218(3) 0.0371(4) 0.0510(4) -0.0158(3) 0.0053(3) -0.0005(3)
C31 0.0278(17) 0.035(2) 0.028(2) -0.0018(17) 0.0047(15) 0.0022(15)
C32 0.045(2) 0.0309(18) 0.045(3) -0.0084(19) 0.0081(19) 0.0071(18)
C33 0.0503(18) 0.0589(17) 0.0490(16) -0.0243(16) 0.0133(14) -0.0070(16)
Si32 0.0218(3) 0.0371(4) 0.0510(4) -0.0158(3) 0.0053(3) -0.0005(3)
C31B 0.024(4) 0.029(4) 0.038(5) -0.006(4) 0.010(3) 0.019(3)
C32B 0.045(5) 0.043(5) 0.036(6) -0.014(4) 0.009(4) 0.012(4)
C33B 0.0503(18) 0.0589(17) 0.0490(16) -0.0243(16) 0.0133(14) -0.0070(16)
C34 0.0377(16) 0.0545(16) 0.0388(14) -0.0043(12) -0.0026(13) -0.0127(14)
C35 0.0236(12) 0.0419(13) 0.0669(18) -0.0174(13) 0.0062(14) -0.0032(12)
C36 0.0299(11) 0.0261(10) 0.0454(12) 0.0070(9) 0.0047(12) -0.0015(10)
C37 0.0321(13) 0.0346(12) 0.0439(15) 0.0046(11) 0.0022(12) -0.0029(11)
C38 0.0396(15) 0.0517(16) 0.0488(16) 0.0031(13) 0.0106(13) 0.0029(13)
C39 0.052(2) 0.071(2) 0.0414(15) 0.0095(15) 0.0043(15) -0.0069(17)
C40 0.0383(16) 0.0649(19) 0.0559(19) 0.0260(17) -0.0026(13) -0.0014(15)
C41 0.0323(14) 0.0362(12) 0.0558(17) 0.0145(12) 0.0055(12) -0.0026(10)
C42 0.0402(16) 0.0472(15) 0.0520(16) -0.0116(13) 0.0067(13) 0.0121(13)
C43 0.0353(16) 0.0577(19) 0.088(3) 0.0348(19) 0.0053(17) 0.0108(14)
C44 0.0414(16) 0.0611(17) 0.0277(12) -0.0106(12) 0.0054(11) -0.0081(13)
C45 0.058(2) 0.0513(17) 0.0390(15) -0.0017(12) 0.0084(14) 0.0038(15)
C46 0.087(3) 0.0567(19) 0.0425(17) 0.0021(14) 0.0088(18) 0.001(2)
C47 0.095(3) 0.069(2) 0.0385(17) -0.0014(15) 0.003(2) -0.023(2)
C48 0.072(3) 0.092(3) 0.0356(15) -0.0023(16) 0.0058(16) -0.035(2)
C49 0.0486(18) 0.077(2) 0.0299(13) -0.0097(13) 0.0060(14) -0.0260(18)
O1 0.0383(12) 0.0526(11) 0.0428(10) -0.0010(9) 0.0149(9) 0.0153(9)
O2 0.0355(11) 0.0484(11) 0.0461(11) 0.0075(8) 0.0076(9) 0.0189(9)
O3 0.080(2) 0.0506(13) 0.0567(14) 0.0190(11) 0.0042(15) -0.0094(14)
O31 0.0331(11) 0.0541(12) 0.0461(11) -0.0113(9) 0.0035(9) 0.0147(9)
O32 0.0352(12) 0.0588(13) 0.0652(14) 0.0221(11) 0.0076(10) 0.0158(10)
O33 0.078(2) 0.0545(14) 0.096(2) -0.0319(14) 0.0095(19) -0.0167(15)
Si1 0.0248(3) 0.0301(3) 0.0318(3) 0.0004(3) 0.0057(3) 0.0008(3)

loop_
_atom_type_symbol
_atom_type_description
_atom_type_scat_dispersion_real
_atom_type_scat_dispersion_imag
_atom_type_scat_source
C C 0.0033 0.0016 'International Tables Vol C Tables 4.2.6.8 and 6.1.1.4'
H H 0.0000 0.0000 'International Tables Vol C Tables 4.2.6.8 and 6.1.1.4'
O O 0.0106 0.0060 'International Tables Vol C Tables 4.2.6.8 and 6.1.1.4'
Si Si 0.0817 0.0704 'International Tables Vol C Tables 4.2.6.8 and 6.1.1.4'

loop_
_geom_angle_atom_site_label_1
_geom_angle_atom_site_label_2
_geom_angle_atom_site_label_3
_geom_angle
C2 C1 Si1 111.7(2)
C3 C2 C1 111.6(3)
O3 C3 C4 122.1(4)
O3 C3 C2 121.5(3)
C4 C3 C2 116.4(3)
C3 C4 C5 113.4(3)
C4 C5 Si1 112.8(2)
C7 C6 C11 116.4(2)
C7 C6 Si1 124.1(2)
C11 C6 Si1 119.5(2)
O1 C7 C8 123.4(2)
O1 C7 C6 114.7(2)
C8 C7 C6 122.0(3)
C7 C8 C9 119.5(3)
C10 C9 C8 120.8(3)
C9 C10 C11 118.6(3)
O2 C11 C10 123.6(3)
O2 C11 C6 113.7(2)
C10 C11 C6 122.7(3)
C19 C14 C15 117.8(3)
C19 C14 Si1 121.3(2)
C15 C14 Si1 120.9(2)
C16 C15 C14 120.9(4)
C17 C16 C15 120.2(4)
C16 C17 C18 120.7(3)
C17 C18 C19 119.5(4)
C14 C19 C18 120.8(4)
C44 Si31 C35 111.62(15)
C44 Si31 C31 102.61(18)
C35 Si31 C31 103.26(15)
C44 Si31 C36 108.84(11)
C35 Si31 C36 110.31(14)
C31 Si31 C36 119.91(18)
C32 C31 Si31 108.1(3)
C31 C32 C33 112.1(4)
O33 C33 C34 122.4(3)
O33 C33 C32 116.1(4)
C34 C33 C32 120.6(3)
C33 C34 C35 112.6(3)
C34 C35 Si31 111.3(2)
C41 C36 C37 116.8(3)
C41 C36 Si31 125.4(2)
C37 C36 Si31 117.8(2)
O31 C37 C38 123.0(3)
O31 C37 C36 114.4(2)
C38 C37 C36 122.6(3)
C37 C38 C39 118.4(3)
C40 C39 C38 120.9(3)
C39 C40 C41 119.5(3)
O32 C41 C36 116.1(3)
O32 C41 C40 122.1(3)
C36 C41 C40 121.7(3)
C49 C44 C45 116.6(3)
C49 C44 Si31 120.9(3)
C45 C44 Si31 122.4(3)
C46 C45 C44 122.5(4)
C45 C46 C47 119.5(4)
C48 C47 C46 120.1(4)
C47 C48 C49 120.6(4)
C44 C49 C48 120.7(4)
C7 O1 C12 117.6(2)
C11 O2 C13 118.5(2)
C37 O31 C42 118.5(2)
C41 O32 C43 118.1(3)
C5 Si1 C1 102.74(13)
C5 Si1 C14 109.79(12)
C1 Si1 C14 110.83(14)
C5 Si1 C6 109.86(12)
C1 Si1 C6 112.66(12)
C14 Si1 C6 110.68(10)

loop_
_geom_bond_atom_site_label_1
_geom_bond_atom_site_label_2
_geom_bond_distance
C1 C2 1.550(4)
C1 Si1 1.886(3)
C2 C3 1.518(5)
C3 O3 1.221(4)
C3 C4 1.514(5)
C4 C5 1.545(4)
C5 Si1 1.883(3)
C6 C7 1.402(4)
C6 C11 1.413(4)
C6 Si1 1.896(2)
C7 O1 1.372(3)
C7 C8 1.386(4)
C8 C9 1.394(5)
C9 C10 1.387(5)
C10 C11 1.389(4)
C11 O2 1.367(4)
C12 O1 1.423(3)
C13 O2 1.437(3)
C14 C19 1.400(4)
C14 C15 1.410(5)
C14 Si1 1.895(3)
C15 C16 1.397(5)
C16 C17 1.366(7)
C17 C18 1.389(7)
C18 C19 1.408(5)
Si31 C44 1.874(4)
Si31 C35 1.897(3)
Si31 C31 1.900(4)
Si31 C36 1.901(3)
C31 C32 1.554(6)
C32 C33 1.559(6)
C33 O33 1.215(5)
C33 C34 1.495(5)
C31B C32B 1.544(11)
C34 C35 1.526(4)
C36 C41 1.400(4)
C36 C37 1.406(4)
C37 O31 1.374(3)
C37 C38 1.394(5)
C38 C39 1.401(5)
C39 C40 1.378(6)
C40 C41 1.404(5)
C41 O32 1.369(4)
C42 O31 1.423(3)
C43 O32 1.435(4)
C44 C49 1.402(5)
C44 C45 1.419(5)
C45 C46 1.389(5)
C46 C47 1.391(7)
C47 C48 1.373(7)
C48 C49 1.422(5)

loop_
_geom_torsion_atom_site_label_1
_geom_torsion_atom_site_label_2
_geom_torsion_atom_site_label_3
_geom_torsion_atom_site_label_4
_geom_torsion
Si1 C1 C2 C3 57.2(3)
C1 C2 C3 O3 114.0(3)
C1 C2 C3 C4 -66.2(4)
O3 C3 C4 C5 -116.8(3)
C2 C3 C4 C5 63.5(4)
C3 C4 C5 Si1 -52.0(3)
C11 C6 C7 O1 178.1(2)
Si1 C6 C7 O1 -3.5(3)
C11 C6 C7 C8 -1.0(4)
Si1 C6 C7 C8 177.3(2)
O1 C7 C8 C9 -179.7(3)
C6 C7 C8 C9 -0.7(5)
C7 C8 C9 C10 1.3(5)
C8 C9 C10 C11 -0.2(5)
C9 C10 C11 O2 178.3(3)
C9 C10 C11 C6 -1.6(4)
C7 C6 C11 O2 -177.8(2)
Si1 C6 C11 O2 3.8(3)
C7 C6 C11 C10 2.2(4)
Si1 C6 C11 C10 -176.2(2)
C19 C14 C15 C16 -2.3(4)
Si1 C14 C15 C16 176.9(3)
C14 C15 C16 C17 0.8(5)
C15 C16 C17 C18 0.9(6)
C16 C17 C18 C19 -1.0(5)
C15 C14 C19 C18 2.2(4)
Si1 C14 C19 C18 -177.0(2)
C17 C18 C19 C14 -0.6(5)
C44 Si31 C31 C32 -154.8(3)
C35 Si31 C31 C32 -38.7(4)
C36 Si31 C31 C32 84.5(3)
Si31 C31 C32 C33 63.2(5)
C31 C32 C33 O33 165.2(4)
C31 C32 C33 C34 -25.5(6)
O33 C33 C34 C35 125.9(4)
C32 C33 C34 C35 -42.7(5)
C33 C34 C35 Si31 61.2(3)
C44 Si31 C35 C34 89.7(2)
C31 Si31 C35 C34 -19.8(3)
C36 Si31 C35 C34 -149.1(2)
C44 Si31 C36 C41 -106.0(2)
C35 Si31 C36 C41 131.2(2)
C31 Si31 C36 C41 11.5(3)
C44 Si31 C36 C37 71.6(2)
C35 Si31 C36 C37 -51.1(2)
C31 Si31 C36 C37 -170.8(2)
C41 C36 C37 O31 178.5(2)
Si31 C36 C37 O31 0.7(3)
C41 C36 C37 C38 -1.3(4)
Si31 C36 C37 C38 -179.1(2)
O31 C37 C38 C39 -178.8(3)
C36 C37 C38 C39 1.0(5)
C37 C38 C39 C40 0.5(5)
C38 C39 C40 C41 -1.7(5)
C37 C36 C41 O32 179.9(2)
Si31 C36 C41 O32 -2.4(4)
C37 C36 C41 C40 0.0(4)
Si31 C36 C41 C40 177.7(2)
C39 C40 C41 O32 -178.5(3)
C39 C40 C41 C36 1.4(5)
C35 Si31 C44 C49 -142.9(2)
C31 Si31 C44 C49 -32.9(3)
C36 Si31 C44 C49 95.1(2)
C35 Si31 C44 C45 39.0(3)
C31 Si31 C44 C45 149.0(3)
C36 Si31 C44 C45 -82.9(3)
C49 C44 C45 C46 -0.5(5)
Si31 C44 C45 C46 177.7(3)
C44 C45 C46 C47 -0.2(5)
C45 C46 C47 C48 0.8(5)
C46 C47 C48 C49 -0.7(5)
C45 C44 C49 C48 0.6(4)
Si31 C44 C49 C48 -177.6(2)
C47 C48 C49 C44 0.0(5)
C8 C7 O1 C12 -10.8(4)
C6 C7 O1 C12 170.0(2)
C10 C11 O2 C13 -6.0(4)
C6 C11 O2 C13 174.0(2)
C38 C37 O31 C42 7.8(4)
C36 C37 O31 C42 -172.0(2)
C36 C41 O32 C43 -172.8(3)
C40 C41 O32 C43 7.1(4)
C4 C5 Si1 C1 42.7(2)
C4 C5 Si1 C14 -75.2(2)
C4 C5 Si1 C6 162.81(19)
C2 C1 Si1 C5 -45.4(2)
C2 C1 Si1 C14 71.8(2)
C2 C1 Si1 C6 -163.5(2)
C19 C14 Si1 C5 -46.4(2)
C15 C14 Si1 C5 134.5(2)
C19 C14 Si1 C1 -159.2(2)
C15 C14 Si1 C1 21.7(3)
C19 C14 Si1 C6 75.1(2)
C15 C14 Si1 C6 -104.1(2)
C7 C6 Si1 C5 -131.8(2)
C11 C6 Si1 C5 46.5(2)
C7 C6 Si1 C1 -17.9(3)
C11 C6 Si1 C1 160.4(2)
C7 C6 Si1 C14 106.8(2)
C11 C6 Si1 C14 -74.9(2)
